data_7020618
loop_
_publ_author_name
'Jiang, Chunfang'
'Stephan, Douglas W.'

_publ_section_title
;
 Phosphinimine-borane combinations in frustrated Lewis pair chemistry.
;
_journal_issue 3
_journal_name_full 'Dalton transactions (Cambridge, England : 2003)'
_journal_page_first 630
_journal_page_last 637
_journal_paper_doi 10.1039/c2dt30720k
_journal_volume 42
_journal_year 2013
_chemical_formula_sum 'C48 H30 B F15 N P'
_chemical_formula_weight 947.51
_chemical_name_systematic
;
?
;
_space_group_IT_number 2
_symmetry_cell_setting triclinic
_symmetry_space_group_name_Hall '-P 1'
_symmetry_space_group_name_H-M 'P -1'
_atom_sites_solution_hydrogens geom
_atom_sites_solution_primary direct
_atom_sites_solution_secondary difmap
_audit_creation_method SHELXL-97
_cell_angle_alpha 89.968(4)
_cell_angle_beta 80.171(4)
_cell_angle_gamma 83.358(4)
_cell_formula_units_Z 4
_cell_length_a 10.1999(8)
_cell_length_b 17.1867(13)
_cell_length_c 24.1364(19)
_cell_measurement_reflns_used 9363
_cell_measurement_temperature 293(2)
_cell_measurement_theta_max 27.02
_cell_measurement_theta_min 2.39
_cell_volume 4140.3(6)
_computing_cell_refinement 'Bruker SAINT'
_computing_data_collection 'Bruker APEX2'
_computing_data_reduction 'Bruker SAINT'
_computing_molecular_graphics 'Bruker SHELXTL'
_computing_publication_material 'Bruker SHELXTL'
_computing_structure_refinement 'SHELXL-97 (Sheldrick, 1997)'
_computing_structure_solution 'SHELXS-97 (Sheldrick, 2008)'
_diffrn_ambient_temperature 293(2)
_diffrn_measured_fraction_theta_full 0.987
_diffrn_measured_fraction_theta_max 0.987
_diffrn_measurement_device_type 'Bruker APEX-II CCD'
_diffrn_measurement_method '\f and \w scans'
_diffrn_radiation_monochromator graphite
_diffrn_radiation_source 'fine-focus sealed tube'
_diffrn_radiation_type MoK\a
_diffrn_radiation_wavelength 0.71073
_diffrn_reflns_av_R_equivalents 0.0374
_diffrn_reflns_av_sigmaI/netI 0.0432
_diffrn_reflns_limit_h_max 13
_diffrn_reflns_limit_h_min -13
_diffrn_reflns_limit_k_max 22
_diffrn_reflns_limit_k_min -22
_diffrn_reflns_limit_l_max 29
_diffrn_reflns_limit_l_min -31
_diffrn_reflns_number 69928
_diffrn_reflns_theta_full 27.53
_diffrn_reflns_theta_max 27.53
_diffrn_reflns_theta_min 0.86
_diffrn_standards_number 0
_exptl_absorpt_coefficient_mu 0.172
_exptl_absorpt_correction_T_max 0.9780
_exptl_absorpt_correction_T_min 0.9681
_exptl_absorpt_correction_type none
_exptl_crystal_colour colourless
_exptl_crystal_density_diffrn 1.520
_exptl_crystal_density_method 'not measured'
_exptl_crystal_description block
_exptl_crystal_F_000 1920
_exptl_crystal_size_max 0.19
_exptl_crystal_size_mid 0.14
_exptl_crystal_size_min 0.13
_refine_diff_density_max 0.408
_refine_diff_density_min -0.336
_refine_diff_density_rms 0.052
_refine_ls_extinction_method none
_refine_ls_goodness_of_fit_ref 1.037
_refine_ls_hydrogen_treatment mixed
_refine_ls_matrix_type full
_refine_ls_number_parameters 1197
_refine_ls_number_reflns 18865
_refine_ls_number_restraints 0
_refine_ls_restrained_S_all 1.037
_refine_ls_R_factor_all 0.0648
_refine_ls_R_factor_gt 0.0403
_refine_ls_shift/su_max 0.001
_refine_ls_shift/su_mean 0.000
_refine_ls_structure_factor_coef Fsqd
_refine_ls_weighting_details 'calc w=1/[\s^2^(Fo^2^)+(0.0517P)^2^+0.8290P] where P=(Fo^2^+2Fc^2^)/3'
_refine_ls_weighting_scheme calc
_refine_ls_wR_factor_gt 0.0947
_refine_ls_wR_factor_ref 0.1082
_reflns_number_gt 13852
_reflns_number_total 18865
_reflns_threshold_expression >2sigma(I)
_cod_data_source_file c2dt30720k.txt
_cod_data_source_block cj020_0ma
_cod_depositor_comments
;
The following automatic conversions were performed:

'_symmetry_cell_setting' value 'Triclinic' changed to 'triclinic'
according to /home/saulius/struct/CIF-dictionaries/cif_core.dic
dictionary named 'cif_core.dic' version 2.4.2 from 2011-04-26.

Automatic conversion script
Id: cif_fix_values 1891 2012-01-12 08:04:46Z andrius 
;
_cod_original_sg_symbol_H-M P-1
_cod_database_code 7020618

loop_
_symmetry_equiv_pos_as_xyz
'x, y, z'
'-x, -y, -z'

loop_
_atom_site_label
_atom_site_type_symbol
_atom_site_fract_x
_atom_site_fract_y
_atom_site_fract_z
_atom_site_U_iso_or_equiv
_atom_site_adp_type
_atom_site_occupancy
_atom_site_symmetry_multiplicity
_atom_site_calc_flag
_atom_site_refinement_flags
H1A H -0.934(2) 0.1588(11) 0.3452(8) 0.032(6) Uiso 1 1 d .
H2A H 0.444(2) 0.7035(11) 0.2630(9) 0.032(6) Uiso 1 1 d .
C1 C -1.16438(17) 0.30680(10) 0.31562(7) 0.0233(4) Uani 1 1 d .
C2 C -1.1962(2) 0.37054(11) 0.28233(8) 0.0335(4) Uani 1 1 d .
H2 H -1.1503 0.3734 0.2458 0.040 Uiso 1 1 calc R
C3 C -1.2957(2) 0.42906(13) 0.30387(10) 0.0440(5) Uani 1 1 d .
H3 H -1.3168 0.4714 0.2817 0.053 Uiso 1 1 calc R
C4 C -1.3643(2) 0.42542(13) 0.35799(10) 0.0444(6) Uani 1 1 d .
H4 H -1.4309 0.4654 0.3723 0.053 Uiso 1 1 calc R
C5 C -1.3342(2) 0.36270(13) 0.39092(10) 0.0430(5) Uani 1 1 d .
H5 H -1.3816 0.3600 0.4272 0.052 Uiso 1 1 calc R
C6 C -1.23382(19) 0.30360(12) 0.37032(8) 0.0330(4) Uani 1 1 d .
H6 H -1.2128 0.2618 0.3930 0.040 Uiso 1 1 calc R
C7 C -0.88273(16) 0.29701(9) 0.30559(7) 0.0214(4) Uani 1 1 d .
C8 C -0.85955(18) 0.30490(10) 0.36051(8) 0.0280(4) Uani 1 1 d .
H8 H -0.9041 0.2768 0.3893 0.034 Uiso 1 1 calc R
C9 C -0.7698(2) 0.35479(11) 0.37177(9) 0.0357(5) Uani 1 1 d .
H9 H -0.7532 0.3599 0.4082 0.043 Uiso 1 1 calc R
C10 C -0.7047(2) 0.39697(11) 0.32916(9) 0.0376(5) Uani 1 1 d .
H10 H -0.6448 0.4306 0.3371 0.045 Uiso 1 1 calc R
C11 C -0.7276(2) 0.38974(11) 0.27490(9) 0.0381(5) Uani 1 1 d .
H11 H -0.6825 0.4179 0.2463 0.046 Uiso 1 1 calc R
C12 C -0.81788(19) 0.34043(10) 0.26293(8) 0.0302(4) Uani 1 1 d .
H12 H -0.8350 0.3364 0.2265 0.036 Uiso 1 1 calc R
C13 C -1.00012(17) 0.21885(10) 0.21992(7) 0.0225(4) Uani 1 1 d .
C14 C -1.11431(19) 0.21792(11) 0.19543(8) 0.0288(4) Uani 1 1 d .
H14 H -1.1985 0.2334 0.2164 0.035 Uiso 1 1 calc R
C15 C -1.1023(2) 0.19387(12) 0.13979(8) 0.0356(5) Uani 1 1 d .
H15 H -1.1786 0.1928 0.1236 0.043 Uiso 1 1 calc R
C16 C -0.9772(2) 0.17151(11) 0.10840(8) 0.0334(4) Uani 1 1 d .
H16 H -0.9694 0.1561 0.0709 0.040 Uiso 1 1 calc R
C17 C -0.86311(19) 0.17193(10) 0.13237(8) 0.0293(4) Uani 1 1 d .
H17 H -0.7791 0.1568 0.1110 0.035 Uiso 1 1 calc R
C18 C -0.87427(18) 0.19493(10) 0.18800(8) 0.0250(4) Uani 1 1 d .
H18 H -0.7978 0.1945 0.2042 0.030 Uiso 1 1 calc R
C19 C -1.07275(18) 0.09153(10) 0.33191(8) 0.0264(4) Uani 1 1 d .
C20 C -0.9972(2) 0.03595(12) 0.28530(10) 0.0431(5) Uani 1 1 d .
H20A H -1.0001 0.0600 0.2495 0.065 Uiso 1 1 calc R
H20B H -1.0380 -0.0118 0.2865 0.065 Uiso 1 1 calc R
H20C H -0.9056 0.0246 0.2903 0.065 Uiso 1 1 calc R
C21 C -1.2177(2) 0.11177(12) 0.32447(10) 0.0420(5) Uani 1 1 d .
H21A H -1.2638 0.1469 0.3543 0.063 Uiso 1 1 calc R
H21B H -1.2604 0.0647 0.3255 0.063 Uiso 1 1 calc R
H21C H -1.2204 0.1365 0.2889 0.063 Uiso 1 1 calc R
C22 C -1.0693(2) 0.05490(11) 0.38917(9) 0.0391(5) Uani 1 1 d .
H22A H -1.1174 0.0907 0.4181 0.059 Uiso 1 1 calc R
H22B H -0.9781 0.0436 0.3946 0.059 Uiso 1 1 calc R
H22C H -1.1104 0.0072 0.3909 0.059 Uiso 1 1 calc R
C23 C -0.35533(17) 0.18664(9) 0.04152(7) 0.0204(4) Uani 1 1 d .
C24 C -0.22533(17) 0.18709(10) 0.01270(7) 0.0231(4) Uani 1 1 d .
C25 C -0.14512(18) 0.12172(11) -0.01175(7) 0.0268(4) Uani 1 1 d .
C26 C -0.19285(19) 0.05012(10) -0.00843(8) 0.0280(4) Uani 1 1 d .
C27 C -0.32164(19) 0.04570(10) 0.01876(8) 0.0278(4) Uani 1 1 d .
C28 C -0.39826(17) 0.11244(10) 0.04218(7) 0.0246(4) Uani 1 1 d .
C29 C -0.69393(18) 0.33483(10) 0.09055(7) 0.0242(4) Uani 1 1 d .
C30 C -0.59734(17) 0.28257(9) 0.05778(7) 0.0212(4) Uani 1 1 d .
C31 C -0.63685(18) 0.25775(10) 0.00922(8) 0.0251(4) Uani 1 1 d .
C32 C -0.76117(19) 0.28088(11) -0.00522(8) 0.0303(4) Uani 1 1 d .
C33 C -0.85277(18) 0.33117(11) 0.02945(9) 0.0305(4) Uani 1 1 d .
C34 C -0.81927(18) 0.35821(10) 0.07814(8) 0.0293(4) Uani 1 1 d .
C35 C -0.37768(16) 0.33988(9) 0.07590(7) 0.0197(3) Uani 1 1 d .
C36 C -0.35960(18) 0.38147(10) 0.02652(7) 0.0268(4) Uani 1 1 d .
C37 C -0.2944(2) 0.44774(10) 0.01878(8) 0.0305(4) Uani 1 1 d .
C38 C -0.23985(18) 0.47488(10) 0.06252(8) 0.0271(4) Uani 1 1 d .
C39 C -0.25451(17) 0.43624(9) 0.11240(8) 0.0232(4) Uani 1 1 d .
C40 C -0.32482(16) 0.37170(9) 0.11867(7) 0.0198(3) Uani 1 1 d .
C41 C -0.48336(17) 0.22662(9) 0.14115(7) 0.0213(4) Uani 1 1 d .
C42 C -0.50918(17) 0.19808(10) 0.18686(7) 0.0232(4) Uani 1 1 d .
C43 C -0.54115(17) 0.16565(10) 0.24198(7) 0.0246(4) Uani 1 1 d .
C44 C -0.5919(2) 0.09309(12) 0.24818(9) 0.0386(5) Uani 1 1 d .
H44 H -0.6057 0.0661 0.2167 0.046 Uiso 1 1 calc R
C45 C -0.6216(2) 0.06155(15) 0.30104(12) 0.0566(7) Uani 1 1 d .
H45 H -0.6548 0.0133 0.3048 0.068 Uiso 1 1 calc R
C46 C -0.6022(3) 0.10097(19) 0.34782(11) 0.0669(9) Uani 1 1 d .
H46 H -0.6213 0.0792 0.3832 0.080 Uiso 1 1 calc R
C47 C -0.5544(2) 0.17268(18) 0.34242(10) 0.0589(8) Uani 1 1 d .
H47 H -0.5426 0.1996 0.3743 0.071 Uiso 1 1 calc R
C48 C -0.52356(19) 0.20524(13) 0.28987(8) 0.0366(5) Uani 1 1 d .
H48 H -0.4910 0.2537 0.2867 0.044 Uiso 1 1 calc R
C49 C 0.17070(16) 0.69027(9) 0.19846(7) 0.0204(3) Uani 1 1 d .
C50 C 0.14476(18) 0.70213(10) 0.14410(7) 0.0254(4) Uani 1 1 d .
H50 H 0.1780 0.7432 0.1232 0.030 Uiso 1 1 calc R
C51 C 0.06926(19) 0.65260(11) 0.12113(8) 0.0314(4) Uani 1 1 d .
H51 H 0.0519 0.6603 0.0848 0.038 Uiso 1 1 calc R
C52 C 0.01989(19) 0.59160(11) 0.15245(9) 0.0335(5) Uani 1 1 d .
H52 H -0.0300 0.5582 0.1368 0.040 Uiso 1 1 calc R
C53 C 0.04382(19) 0.57980(11) 0.20657(9) 0.0323(4) Uani 1 1 d .
H53 H 0.0091 0.5390 0.2273 0.039 Uiso 1 1 calc R
C54 C 0.11966(17) 0.62873(10) 0.23004(8) 0.0251(4) Uani 1 1 d .
H54 H 0.1364 0.6207 0.2664 0.030 Uiso 1 1 calc R
C55 C 0.30022(17) 0.83284(9) 0.18495(7) 0.0203(4) Uani 1 1 d .
C56 C 0.18519(18) 0.88180(10) 0.17884(8) 0.0261(4) Uani 1 1 d .
H56 H 0.1013 0.8684 0.1947 0.031 Uiso 1 1 calc R
C57 C 0.1955(2) 0.95023(10) 0.14924(8) 0.0309(4) Uani 1 1 d .
H57 H 0.1188 0.9831 0.1452 0.037 Uiso 1 1 calc R
C58 C 0.3211(2) 0.96951(11) 0.12560(8) 0.0356(5) Uani 1 1 d .
H58 H 0.3282 1.0150 0.1049 0.043 Uiso 1 1 calc R
C59 C 0.4352(2) 0.92209(11) 0.13241(8) 0.0362(5) Uani 1 1 d .
H59 H 0.5189 0.9360 0.1168 0.043 Uiso 1 1 calc R
C60 C 0.42589(18) 0.85357(11) 0.16250(8) 0.0284(4) Uani 1 1 d .
H60 H 0.5030 0.8218 0.1676 0.034 Uiso 1 1 calc R
C61 C 0.20564(16) 0.78661(9) 0.29546(7) 0.0191(3) Uani 1 1 d .
C62 C 0.06945(17) 0.78571(10) 0.31612(7) 0.0230(4) Uani 1 1 d .
H62 H 0.0168 0.7600 0.2959 0.028 Uiso 1 1 calc R
C63 C 0.01314(18) 0.82321(10) 0.36679(8) 0.0269(4) Uani 1 1 d .
H63 H -0.0775 0.8224 0.3807 0.032 Uiso 1 1 calc R
C64 C 0.09102(18) 0.86187(10) 0.39682(8) 0.0272(4) Uani 1 1 d .
H64 H 0.0525 0.8867 0.4309 0.033 Uiso 1 1 calc R
C65 C 0.22597(18) 0.86379(10) 0.37638(7) 0.0245(4) Uani 1 1 d .
H65 H 0.2776 0.8901 0.3967 0.029 Uiso 1 1 calc R
C66 C 0.28395(17) 0.82672(9) 0.32586(7) 0.0223(4) Uani 1 1 d .
H66 H 0.3744 0.8283 0.3120 0.027 Uiso 1 1 calc R
C67 C 0.50662(17) 0.63406(10) 0.19526(7) 0.0233(4) Uani 1 1 d .
C68 C 0.46560(19) 0.55438(10) 0.21491(9) 0.0332(4) Uani 1 1 d .
H68A H 0.3748 0.5512 0.2101 0.050 Uiso 1 1 calc R
H68B H 0.4724 0.5484 0.2539 0.050 Uiso 1 1 calc R
H68C H 0.5238 0.5135 0.1930 0.050 Uiso 1 1 calc R
C69 C 0.4913(2) 0.64509(13) 0.13415(8) 0.0424(5) Uani 1 1 d .
H69A H 0.4004 0.6404 0.1302 0.064 Uiso 1 1 calc R
H69B H 0.5504 0.6057 0.1111 0.064 Uiso 1 1 calc R
H69C H 0.5134 0.6961 0.1225 0.064 Uiso 1 1 calc R
C70 C 0.65018(18) 0.64117(12) 0.20196(9) 0.0363(5) Uani 1 1 d .
H70A H 0.6591 0.6340 0.2406 0.054 Uiso 1 1 calc R
H70B H 0.6727 0.6921 0.1904 0.054 Uiso 1 1 calc R
H70C H 0.7095 0.6018 0.1790 0.054 Uiso 1 1 calc R
N1 N -1.00535(15) 0.16511(8) 0.33282(6) 0.0242(3) Uani 1 1 d .
N2 N 0.42089(14) 0.69686(8) 0.23292(7) 0.0217(3) Uani 1 1 d .
B1 B -0.45203(19) 0.25898(11) 0.07878(8) 0.0204(4) Uani 1 1 d .
F1 F -0.16556(10) 0.25383(6) 0.00735(5) 0.0335(3) Uani 1 1 d .
F2 F -0.01963(11) 0.12757(7) -0.03857(5) 0.0393(3) Uani 1 1 d .
F3 F -0.11647(12) -0.01405(6) -0.03218(5) 0.0398(3) Uani 1 1 d .
F4 F -0.37096(12) -0.02409(6) 0.02151(5) 0.0415(3) Uani 1 1 d .
F5 F -0.52444(10) 0.10371(6) 0.06750(5) 0.0345(3) Uani 1 1 d .
F6 F -0.55231(11) 0.20911(6) -0.02830(4) 0.0354(3) Uani 1 1 d .
F7 F -0.79174(12) 0.25487(7) -0.05363(5) 0.0476(3) Uani 1 1 d .
F8 F -0.97389(11) 0.35431(7) 0.01614(6) 0.0455(3) Uani 1 1 d .
F9 F -0.90858(11) 0.40762(7) 0.11286(5) 0.0451(3) Uani 1 1 d .
F10 F -0.66618(11) 0.36620(6) 0.13802(4) 0.0325(2) Uani 1 1 d .
F11 F -0.40250(12) 0.35460(7) -0.01931(4) 0.0412(3) Uani 1 1 d .
F12 F -0.27928(14) 0.48413(7) -0.03067(5) 0.0506(3) Uani 1 1 d .
F13 F -0.17260(12) 0.53836(6) 0.05632(5) 0.0427(3) Uani 1 1 d .
F14 F -0.20176(11) 0.46180(6) 0.15584(4) 0.0324(3) Uani 1 1 d .
F15 F -0.33702(10) 0.34013(6) 0.17029(4) 0.0287(2) Uani 1 1 d .
P2 P 0.27999(4) 0.74779(2) 0.226981(18) 0.01763(9) Uani 1 1 d .
P1 P -1.01445(4) 0.24211(2) 0.293123(19) 0.02006(10) Uani 1 1 d .
C71 C 0.72144(16) 0.64545(10) 0.41978(7) 0.0208(4) Uani 1 1 d .
C72 C 0.69098(17) 0.60467(10) 0.46896(7) 0.0252(4) Uani 1 1 d .
C73 C 0.7559(2) 0.53361(11) 0.48062(8) 0.0320(4) Uani 1 1 d .
C74 C 0.8588(2) 0.49818(11) 0.44100(9) 0.0356(5) Uani 1 1 d .
C75 C 0.89355(19) 0.53507(11) 0.39128(8) 0.0323(4) Uani 1 1 d .
C76 C 0.82480(18) 0.60694(10) 0.38185(8) 0.0264(4) Uani 1 1 d .
C77 C 0.66578(16) 0.80238(10) 0.45019(7) 0.0206(4) Uani 1 1 d .
C78 C 0.61268(17) 0.87908(10) 0.44170(7) 0.0238(4) Uani 1 1 d .
C79 C 0.65061(18) 0.94487(10) 0.46435(8) 0.0269(4) Uani 1 1 d .
C80 C 0.74347(19) 0.93635(10) 0.49982(8) 0.0285(4) Uani 1 1 d .
C81 C 0.79526(17) 0.86255(11) 0.51169(7) 0.0259(4) Uani 1 1 d .
C82 C 0.75749(17) 0.79771(10) 0.48682(7) 0.0228(4) Uani 1 1 d .
C83 C 0.47423(16) 0.71351(9) 0.42236(7) 0.0206(4) Uani 1 1 d .
C84 C 0.43193(17) 0.66195(10) 0.38658(7) 0.0222(4) Uani 1 1 d .
C85 C 0.30241(18) 0.64300(10) 0.39124(8) 0.0256(4) Uani 1 1 d .
C86 C 0.20656(17) 0.67572(11) 0.43407(8) 0.0276(4) Uani 1 1 d .
C87 C 0.24221(17) 0.72663(11) 0.47130(8) 0.0266(4) Uani 1 1 d .
C88 C 0.37334(17) 0.74369(10) 0.46492(7) 0.0231(4) Uani 1 1 d .
C89 C 0.66908(17) 0.76236(10) 0.34842(7) 0.0224(4) Uani 1 1 d .
C90 C 0.69605(17) 0.79756(10) 0.30564(7) 0.0231(4) Uani 1 1 d .
C91 C 0.73114(17) 0.84231(10) 0.25590(7) 0.0222(4) Uani 1 1 d .
C92 C 0.81891(17) 0.80953(11) 0.20879(7) 0.0251(4) Uani 1 1 d .
H92 H 0.8566 0.7577 0.2094 0.030 Uiso 1 1 calc R
C93 C 0.85060(19) 0.85320(12) 0.16123(8) 0.0329(4) Uani 1 1 d .
H93 H 0.9074 0.8301 0.1298 0.040 Uiso 1 1 calc R
C94 C 0.7986(2) 0.93074(12) 0.16006(9) 0.0383(5) Uani 1 1 d .
H94 H 0.8206 0.9600 0.1281 0.046 Uiso 1 1 calc R
C95 C 0.7133(2) 0.96476(12) 0.20674(9) 0.0398(5) Uani 1 1 d .
H95 H 0.6789 1.0172 0.2063 0.048 Uiso 1 1 calc R
C96 C 0.67901(19) 0.92083(11) 0.25410(8) 0.0318(4) Uani 1 1 d .
H96 H 0.6206 0.9440 0.2850 0.038 Uiso 1 1 calc R
B2 B 0.63390(19) 0.73000(11) 0.41056(8) 0.0200(4) Uani 1 1 d .
F16 F 0.59418(11) 0.63760(6) 0.51085(4) 0.0354(3) Uani 1 1 d .
F17 F 0.72051(14) 0.49884(7) 0.53017(5) 0.0522(3) Uani 1 1 d .
F18 F 0.92355(14) 0.42861(7) 0.45139(6) 0.0561(4) Uani 1 1 d .
F19 F 0.99245(13) 0.50136(7) 0.35176(6) 0.0541(4) Uani 1 1 d .
F20 F 0.86771(12) 0.63789(7) 0.33124(5) 0.0420(3) Uani 1 1 d .
F21 F 0.51756(10) 0.89253(6) 0.40915(4) 0.0310(2) Uani 1 1 d .
F22 F 0.59744(11) 1.01710(6) 0.45244(5) 0.0374(3) Uani 1 1 d .
F23 F 0.78076(12) 0.99967(6) 0.52329(5) 0.0416(3) Uani 1 1 d .
F24 F 0.88483(11) 0.85306(7) 0.54690(5) 0.0377(3) Uani 1 1 d .
F25 F 0.81864(10) 0.72838(6) 0.50043(4) 0.0303(2) Uani 1 1 d .
F26 F 0.52179(10) 0.62646(6) 0.34314(4) 0.0300(2) Uani 1 1 d .
F27 F 0.27061(11) 0.59267(6) 0.35413(5) 0.0380(3) Uani 1 1 d .
F28 F 0.07962(10) 0.65892(7) 0.43917(5) 0.0407(3) Uani 1 1 d .
F29 F 0.14797(11) 0.76099(7) 0.51273(5) 0.0398(3) Uani 1 1 d .
F30 F 0.39816(10) 0.79391(6) 0.50454(4) 0.0329(3) Uani 1 1 d .

loop_
_atom_site_aniso_label
_atom_site_aniso_U_11
_atom_site_aniso_U_22
_atom_site_aniso_U_33
_atom_site_aniso_U_23
_atom_site_aniso_U_13
_atom_site_aniso_U_12
C1 0.0195(9) 0.0292(9) 0.0213(9) -0.0007(7) -0.0048(7) -0.0015(7)
C2 0.0346(11) 0.0376(11) 0.0266(11) 0.0029(8) -0.0073(9) 0.0056(9)
C3 0.0432(13) 0.0414(12) 0.0457(14) -0.0020(10) -0.0159(11) 0.0147(10)
C4 0.0262(11) 0.0458(13) 0.0578(16) -0.0186(11) -0.0082(11) 0.0113(9)
C5 0.0339(12) 0.0498(13) 0.0394(13) -0.0097(10) 0.0091(10) -0.0027(10)
C6 0.0307(11) 0.0367(11) 0.0290(11) 0.0015(8) 0.0014(9) -0.0032(9)
C7 0.0188(9) 0.0217(8) 0.0235(10) 0.0007(7) -0.0039(7) -0.0008(7)
C8 0.0295(10) 0.0285(9) 0.0265(10) 0.0022(8) -0.0076(8) -0.0020(8)
C9 0.0383(12) 0.0357(11) 0.0363(12) -0.0042(9) -0.0167(10) -0.0032(9)
C10 0.0309(11) 0.0320(10) 0.0516(14) -0.0074(9) -0.0095(10) -0.0071(9)
C11 0.0381(12) 0.0342(10) 0.0420(13) 0.0020(9) 0.0010(10) -0.0153(9)
C12 0.0342(11) 0.0302(10) 0.0265(10) 0.0025(8) -0.0031(8) -0.0082(8)
C13 0.0243(9) 0.0228(8) 0.0194(9) 0.0021(7) -0.0025(7) -0.0002(7)
C14 0.0253(10) 0.0350(10) 0.0250(10) -0.0012(8) -0.0058(8) 0.0036(8)
C15 0.0373(12) 0.0437(11) 0.0266(11) -0.0050(9) -0.0132(9) 0.0040(9)
C16 0.0492(13) 0.0296(10) 0.0203(10) -0.0036(8) -0.0057(9) 0.0002(9)
C17 0.0311(10) 0.0221(9) 0.0296(11) -0.0006(8) 0.0056(8) 0.0017(8)
C18 0.0232(9) 0.0247(9) 0.0264(10) 0.0027(7) -0.0023(8) -0.0023(7)
C19 0.0271(10) 0.0228(9) 0.0304(11) 0.0032(7) -0.0059(8) -0.0066(7)
C20 0.0482(13) 0.0339(11) 0.0454(14) -0.0070(10) -0.0001(11) -0.0096(10)
C21 0.0329(11) 0.0352(11) 0.0629(15) 0.0070(10) -0.0170(11) -0.0120(9)
C22 0.0524(13) 0.0312(10) 0.0378(12) 0.0124(9) -0.0118(10) -0.0158(10)
C23 0.0245(9) 0.0231(8) 0.0146(9) 0.0011(7) -0.0030(7) -0.0065(7)
C24 0.0264(9) 0.0254(9) 0.0187(9) 0.0031(7) -0.0035(7) -0.0084(7)
C25 0.0228(9) 0.0383(10) 0.0168(9) 0.0021(8) 0.0019(7) -0.0016(8)
C26 0.0369(11) 0.0264(9) 0.0184(9) -0.0031(7) -0.0046(8) 0.0056(8)
C27 0.0387(11) 0.0209(8) 0.0252(10) 0.0005(7) -0.0072(8) -0.0065(8)
C28 0.0240(9) 0.0276(9) 0.0217(9) 0.0020(7) -0.0002(7) -0.0073(7)
C29 0.0281(10) 0.0244(9) 0.0200(9) 0.0024(7) -0.0021(8) -0.0063(7)
C30 0.0246(9) 0.0206(8) 0.0189(9) 0.0038(7) -0.0013(7) -0.0077(7)
C31 0.0273(10) 0.0259(9) 0.0221(10) -0.0003(7) -0.0028(8) -0.0053(7)
C32 0.0328(11) 0.0351(10) 0.0274(11) 0.0046(8) -0.0118(9) -0.0126(9)
C33 0.0227(10) 0.0309(10) 0.0405(12) 0.0119(9) -0.0100(9) -0.0078(8)
C34 0.0257(10) 0.0242(9) 0.0349(11) 0.0053(8) 0.0031(8) -0.0020(8)
C35 0.0204(9) 0.0205(8) 0.0173(9) -0.0004(7) -0.0003(7) -0.0034(7)
C36 0.0333(10) 0.0304(9) 0.0193(9) 0.0009(7) -0.0071(8) -0.0107(8)
C37 0.0403(11) 0.0276(9) 0.0246(10) 0.0092(8) -0.0035(9) -0.0109(8)
C38 0.0293(10) 0.0192(8) 0.0332(11) 0.0010(7) -0.0028(8) -0.0095(7)
C39 0.0226(9) 0.0211(8) 0.0264(10) -0.0065(7) -0.0067(7) -0.0011(7)
C40 0.0218(9) 0.0188(8) 0.0181(9) 0.0013(6) -0.0028(7) -0.0002(7)
C41 0.0204(9) 0.0210(8) 0.0226(10) -0.0004(7) -0.0037(7) -0.0028(7)
C42 0.0217(9) 0.0249(9) 0.0225(10) 0.0016(7) -0.0025(7) -0.0022(7)
C43 0.0185(9) 0.0326(9) 0.0201(9) 0.0071(7) -0.0002(7) 0.0039(7)
C44 0.0339(11) 0.0380(11) 0.0427(13) 0.0156(9) -0.0036(10) -0.0042(9)
C45 0.0392(13) 0.0579(15) 0.0653(19) 0.0409(14) 0.0065(12) 0.0015(11)
C46 0.0452(15) 0.101(2) 0.0381(16) 0.0421(16) 0.0151(12) 0.0284(15)
C47 0.0469(15) 0.097(2) 0.0210(12) -0.0003(13) -0.0018(10) 0.0338(14)
C48 0.0288(11) 0.0498(12) 0.0271(11) -0.0011(9) -0.0037(9) 0.0110(9)
C49 0.0176(8) 0.0212(8) 0.0220(9) -0.0020(7) -0.0026(7) -0.0021(7)
C50 0.0269(10) 0.0277(9) 0.0221(10) -0.0008(7) -0.0045(8) -0.0052(7)
C51 0.0287(10) 0.0385(11) 0.0279(11) -0.0104(8) -0.0077(8) -0.0036(8)
C52 0.0261(10) 0.0328(10) 0.0424(13) -0.0136(9) -0.0055(9) -0.0079(8)
C53 0.0289(10) 0.0264(9) 0.0409(12) -0.0019(8) 0.0000(9) -0.0096(8)
C54 0.0249(9) 0.0244(9) 0.0259(10) 0.0006(7) -0.0021(8) -0.0050(7)
C55 0.0244(9) 0.0209(8) 0.0160(9) 0.0000(7) -0.0024(7) -0.0062(7)
C56 0.0282(10) 0.0259(9) 0.0243(10) 0.0042(7) -0.0034(8) -0.0051(7)
C57 0.0395(11) 0.0242(9) 0.0295(11) 0.0046(8) -0.0087(9) -0.0019(8)
C58 0.0536(13) 0.0270(9) 0.0306(11) 0.0095(8) -0.0118(10) -0.0162(9)
C59 0.0376(12) 0.0403(11) 0.0338(12) 0.0088(9) -0.0035(9) -0.0218(9)
C60 0.0255(10) 0.0312(9) 0.0293(11) 0.0028(8) -0.0040(8) -0.0084(8)
C61 0.0212(9) 0.0176(8) 0.0178(9) 0.0024(6) -0.0028(7) -0.0002(6)
C62 0.0210(9) 0.0263(9) 0.0213(9) 0.0010(7) -0.0025(7) -0.0035(7)
C63 0.0198(9) 0.0337(10) 0.0247(10) 0.0033(8) 0.0017(8) -0.0004(7)
C64 0.0331(10) 0.0275(9) 0.0177(9) -0.0009(7) -0.0001(8) 0.0032(8)
C65 0.0285(10) 0.0230(8) 0.0224(10) -0.0021(7) -0.0071(8) -0.0013(7)
C66 0.0198(9) 0.0211(8) 0.0256(10) 0.0000(7) -0.0035(7) -0.0017(7)
C67 0.0218(9) 0.0245(9) 0.0215(9) -0.0050(7) -0.0003(7) 0.0012(7)
C68 0.0286(10) 0.0250(9) 0.0440(13) -0.0054(8) -0.0019(9) -0.0013(8)
C69 0.0501(14) 0.0483(13) 0.0226(11) -0.0063(9) -0.0015(10) 0.0134(10)
C70 0.0228(10) 0.0370(11) 0.0468(13) -0.0139(9) -0.0002(9) -0.0019(8)
N1 0.0228(8) 0.0259(8) 0.0262(9) 0.0064(6) -0.0093(7) -0.0055(6)
N2 0.0227(8) 0.0243(7) 0.0173(8) -0.0037(6) -0.0042(6) 0.0020(6)
B1 0.0234(10) 0.0207(9) 0.0176(10) 0.0011(7) -0.0023(8) -0.0068(8)
F1 0.0303(6) 0.0320(6) 0.0364(7) 0.0004(5) 0.0069(5) -0.0142(5)
F2 0.0282(6) 0.0507(7) 0.0326(7) 0.0022(5) 0.0100(5) -0.0008(5)
F3 0.0469(7) 0.0333(6) 0.0341(7) -0.0059(5) -0.0041(6) 0.0126(5)
F4 0.0534(8) 0.0214(5) 0.0486(8) -0.0027(5) -0.0022(6) -0.0093(5)
F5 0.0297(6) 0.0297(6) 0.0426(7) -0.0037(5) 0.0057(5) -0.0146(5)
F6 0.0387(6) 0.0427(6) 0.0245(6) -0.0111(5) -0.0075(5) -0.0003(5)
F7 0.0486(7) 0.0622(8) 0.0401(7) -0.0030(6) -0.0267(6) -0.0123(6)
F8 0.0263(6) 0.0500(7) 0.0639(9) 0.0147(6) -0.0170(6) -0.0063(5)
F9 0.0315(7) 0.0411(7) 0.0563(8) -0.0045(6) 0.0028(6) 0.0079(5)
F10 0.0373(6) 0.0339(6) 0.0243(6) -0.0082(5) -0.0025(5) -0.0007(5)
F11 0.0653(8) 0.0475(7) 0.0194(6) 0.0088(5) -0.0146(6) -0.0318(6)
F12 0.0818(10) 0.0457(7) 0.0322(7) 0.0195(6) -0.0140(7) -0.0349(7)
F13 0.0557(8) 0.0313(6) 0.0466(7) 0.0064(5) -0.0102(6) -0.0263(6)
F14 0.0374(6) 0.0301(5) 0.0337(6) -0.0058(5) -0.0131(5) -0.0105(5)
F15 0.0403(6) 0.0292(5) 0.0202(5) 0.0034(4) -0.0117(5) -0.0094(5)
P2 0.0185(2) 0.0181(2) 0.0164(2) 0.00104(16) -0.00228(17) -0.00372(16)
P1 0.0188(2) 0.0235(2) 0.0180(2) 0.00288(17) -0.00388(18) -0.00204(17)
C71 0.0169(8) 0.0245(8) 0.0211(9) -0.0007(7) -0.0027(7) -0.0037(7)
C72 0.0224(9) 0.0301(9) 0.0208(10) -0.0003(7) 0.0002(7) 0.0004(7)
C73 0.0388(11) 0.0304(10) 0.0263(11) 0.0082(8) -0.0045(9) -0.0042(9)
C74 0.0420(12) 0.0239(9) 0.0402(13) 0.0012(9) -0.0120(10) 0.0061(9)
C75 0.0296(10) 0.0308(10) 0.0326(11) -0.0068(8) -0.0004(9) 0.0055(8)
C76 0.0262(10) 0.0295(9) 0.0226(10) 0.0014(8) -0.0007(8) -0.0040(8)
C77 0.0175(8) 0.0261(9) 0.0165(9) 0.0012(7) 0.0021(7) -0.0029(7)
C78 0.0188(9) 0.0316(9) 0.0200(9) 0.0018(7) -0.0009(7) -0.0026(7)
C79 0.0259(10) 0.0238(9) 0.0269(10) 0.0001(7) 0.0049(8) 0.0008(7)
C80 0.0322(10) 0.0302(9) 0.0220(10) -0.0069(8) 0.0034(8) -0.0111(8)
C81 0.0225(9) 0.0369(10) 0.0180(9) -0.0032(8) -0.0015(7) -0.0053(8)
C82 0.0198(9) 0.0277(9) 0.0189(9) 0.0017(7) 0.0009(7) -0.0010(7)
C83 0.0198(9) 0.0234(8) 0.0188(9) 0.0052(7) -0.0040(7) -0.0021(7)
C84 0.0240(9) 0.0240(8) 0.0177(9) 0.0027(7) -0.0024(7) -0.0005(7)
C85 0.0283(10) 0.0255(9) 0.0261(10) 0.0051(7) -0.0104(8) -0.0075(7)
C86 0.0188(9) 0.0336(10) 0.0328(11) 0.0134(8) -0.0082(8) -0.0075(8)
C87 0.0197(9) 0.0338(10) 0.0232(10) 0.0067(8) 0.0022(8) 0.0020(7)
C88 0.0236(9) 0.0263(9) 0.0199(9) 0.0019(7) -0.0045(7) -0.0033(7)
C89 0.0213(9) 0.0251(8) 0.0206(9) -0.0017(7) -0.0027(7) -0.0029(7)
C90 0.0200(9) 0.0277(9) 0.0216(10) -0.0005(7) -0.0030(7) -0.0032(7)
C91 0.0211(9) 0.0272(9) 0.0202(9) 0.0035(7) -0.0060(7) -0.0071(7)
C92 0.0219(9) 0.0309(9) 0.0233(10) 0.0017(7) -0.0044(8) -0.0051(7)
C93 0.0275(10) 0.0484(12) 0.0225(10) 0.0045(9) -0.0001(8) -0.0090(9)
C94 0.0354(11) 0.0498(12) 0.0317(12) 0.0212(10) -0.0066(9) -0.0124(10)
C95 0.0416(12) 0.0316(10) 0.0464(14) 0.0142(9) -0.0084(11) -0.0034(9)
C96 0.0329(11) 0.0318(10) 0.0288(11) 0.0015(8) 0.0001(9) -0.0035(8)
B2 0.0185(9) 0.0250(9) 0.0160(10) 0.0011(8) -0.0015(8) -0.0030(8)
F16 0.0331(6) 0.0447(6) 0.0217(6) 0.0080(5) 0.0063(5) 0.0067(5)
F17 0.0694(9) 0.0414(7) 0.0403(8) 0.0217(6) -0.0006(7) 0.0033(6)
F18 0.0717(9) 0.0317(6) 0.0581(9) 0.0072(6) -0.0093(7) 0.0194(6)
F19 0.0525(8) 0.0487(8) 0.0476(8) -0.0047(6) 0.0101(7) 0.0228(6)
F20 0.0407(7) 0.0456(7) 0.0289(7) 0.0084(5) 0.0152(5) 0.0087(5)
F21 0.0270(6) 0.0319(6) 0.0348(6) 0.0035(5) -0.0108(5) 0.0014(4)
F22 0.0417(7) 0.0243(5) 0.0429(7) 0.0021(5) -0.0013(5) 0.0010(5)
F23 0.0528(8) 0.0345(6) 0.0391(7) -0.0122(5) -0.0065(6) -0.0144(5)
F24 0.0364(6) 0.0483(7) 0.0326(7) -0.0065(5) -0.0168(5) -0.0056(5)
F25 0.0327(6) 0.0297(5) 0.0300(6) 0.0003(4) -0.0139(5) 0.0027(5)
F26 0.0306(6) 0.0342(6) 0.0248(6) -0.0056(5) -0.0035(5) -0.0038(5)
F27 0.0406(7) 0.0384(6) 0.0406(7) -0.0019(5) -0.0161(6) -0.0147(5)
F28 0.0234(6) 0.0524(7) 0.0495(8) 0.0121(6) -0.0086(5) -0.0145(5)
F29 0.0226(6) 0.0574(7) 0.0345(7) -0.0014(6) 0.0061(5) -0.0009(5)
F30 0.0271(6) 0.0439(6) 0.0258(6) -0.0098(5) 0.0028(5) -0.0069(5)

loop_
_atom_type_symbol
_atom_type_description
_atom_type_scat_dispersion_real
_atom_type_scat_dispersion_imag
_atom_type_scat_source
C C 0.0033 0.0016 'International Tables Vol C Tables 4.2.6.8 and 6.1.1.4'
H H 0.0000 0.0000 'International Tables Vol C Tables 4.2.6.8 and 6.1.1.4'
N N 0.0061 0.0033 'International Tables Vol C Tables 4.2.6.8 and 6.1.1.4'
B B 0.0013 0.0007 'International Tables Vol C Tables 4.2.6.8 and 6.1.1.4'
F F 0.0171 0.0103 'International Tables Vol C Tables 4.2.6.8 and 6.1.1.4'
P P 0.1023 0.0942 'International Tables Vol C Tables 4.2.6.8 and 6.1.1.4'

loop_
_geom_angle_atom_site_label_1
_geom_angle_atom_site_label_2
_geom_angle_atom_site_label_3
_geom_angle
C6 C1 C2 119.35(18)
C6 C1 P1 120.12(14)
C2 C1 P1 119.26(14)
C3 C2 C1 119.8(2)
C2 C3 C4 120.6(2)
C5 C4 C3 120.0(2)
C4 C5 C6 120.4(2)
C5 C6 C1 119.88(19)
C12 C7 C8 119.92(15)
C12 C7 P1 120.55(13)
C8 C7 P1 118.87(13)
C9 C8 C7 119.47(17)
C10 C9 C8 120.29(18)
C11 C10 C9 120.54(17)
C10 C11 C12 119.95(18)
C11 C12 C7 119.81(18)
C14 C13 C18 119.40(16)
C14 C13 P1 120.61(14)
C18 C13 P1 119.77(13)
C15 C14 C13 120.06(18)
C16 C15 C14 120.02(18)
C15 C16 C17 120.41(18)
C18 C17 C16 119.94(18)
C17 C18 C13 120.17(16)
N1 C19 C20 110.31(15)
N1 C19 C21 110.29(14)
C20 C19 C21 110.68(17)
N1 C19 C22 105.75(14)
C20 C19 C22 110.55(16)
C21 C19 C22 109.15(17)
C24 C23 C28 112.51(16)
C24 C23 B1 127.92(14)
C28 C23 B1 119.22(15)
F1 C24 C25 114.11(15)
F1 C24 C23 121.40(15)
C25 C24 C23 124.47(15)
F2 C25 C26 119.66(17)
F2 C25 C24 120.41(16)
C26 C25 C24 119.93(16)
F3 C26 C25 120.76(17)
F3 C26 C27 120.61(16)
C25 C26 C27 118.62(17)
F4 C27 C28 121.19(17)
F4 C27 C26 119.35(16)
C28 C27 C26 119.45(16)
F5 C28 C27 116.06(15)
F5 C28 C23 118.94(16)
C27 C28 C23 124.99(16)
F10 C29 C34 116.09(16)
F10 C29 C30 119.48(15)
C34 C29 C30 124.43(16)
C31 C30 C29 113.38(16)
C31 C30 B1 127.78(16)
C29 C30 B1 118.83(14)
F6 C31 C30 120.72(15)
F6 C31 C32 115.37(16)
C30 C31 C32 123.90(18)
F7 C32 C33 119.75(16)
F7 C32 C31 120.44(18)
C33 C32 C31 119.81(17)
F8 C33 C32 120.66(17)
F8 C33 C34 120.28(18)
C32 C33 C34 119.05(17)
F9 C34 C33 119.79(17)
F9 C34 C29 120.82(17)
C33 C34 C29 119.39(18)
C40 C35 C36 113.39(14)
C40 C35 B1 126.44(14)
C36 C35 B1 120.14(14)
F11 C36 C37 115.82(15)
F11 C36 C35 119.14(14)
C37 C36 C35 124.97(16)
F12 C37 C38 119.82(15)
F12 C37 C36 121.40(16)
C38 C37 C36 118.74(16)
F13 C38 C39 120.34(16)
F13 C38 C37 120.68(16)
C39 C38 C37 118.98(15)
F14 C39 C38 119.98(14)
F14 C39 C40 119.97(15)
C38 C39 C40 120.05(15)
F15 C40 C35 121.40(14)
F15 C40 C39 114.81(14)
C35 C40 C39 123.79(15)
C42 C41 B1 175.98(17)
C41 C42 C43 178.76(19)
C48 C43 C44 118.60(18)
C48 C43 C42 121.23(17)
C44 C43 C42 120.16(17)
C45 C44 C43 120.2(2)
C46 C45 C44 120.4(2)
C45 C46 C47 119.9(2)
C46 C47 C48 120.6(2)
C47 C48 C43 120.2(2)
C50 C49 C54 120.00(15)
C50 C49 P2 120.91(12)
C54 C49 P2 118.90(13)
C51 C50 C49 119.93(16)
C52 C51 C50 119.75(18)
C53 C52 C51 120.80(16)
C52 C53 C54 120.09(17)
C53 C54 C49 119.42(17)
C60 C55 C56 120.15(15)
C60 C55 P2 122.00(13)
C56 C55 P2 117.66(12)
C57 C56 C55 120.06(17)
C56 C57 C58 119.49(18)
C59 C58 C57 120.70(17)
C58 C59 C60 120.19(17)
C59 C60 C55 119.36(18)
C62 C61 C66 119.68(16)
C62 C61 P2 121.48(12)
C66 C61 P2 118.43(13)
C63 C62 C61 119.68(15)
C62 C63 C64 120.37(17)
C63 C64 C65 120.39(17)
C66 C65 C64 120.07(16)
C65 C66 C61 119.80(16)
N2 C67 C70 105.94(14)
N2 C67 C69 111.62(15)
C70 C67 C69 109.95(16)
N2 C67 C68 108.51(14)
C70 C67 C68 111.04(15)
C69 C67 C68 109.73(16)
C19 N1 P1 129.37(12)
C67 N2 P2 131.00(12)
C41 B1 C30 107.33(14)
C41 B1 C35 112.70(13)
C30 B1 C35 106.47(13)
C41 B1 C23 105.19(13)
C30 B1 C23 113.87(13)
C35 B1 C23 111.35(14)
N2 P2 C55 113.32(8)
N2 P2 C61 107.29(8)
C55 P2 C61 104.07(8)
N2 P2 C49 111.86(8)
C55 P2 C49 108.53(8)
C61 P2 C49 111.53(8)
N1 P1 C1 111.85(8)
N1 P1 C13 113.76(8)
C1 P1 C13 109.44(8)
N1 P1 C7 105.94(8)
C1 P1 C7 104.26(8)
C13 P1 C7 111.14(8)
C76 C71 C72 113.14(15)
C76 C71 B2 126.57(15)
C72 C71 B2 120.26(15)
F16 C72 C73 115.77(16)
F16 C72 C71 119.11(15)
C73 C72 C71 125.04(17)
F17 C73 C72 120.83(18)
F17 C73 C74 120.13(17)
C72 C73 C74 119.03(17)
F18 C74 C75 120.96(19)
F18 C74 C73 120.10(18)
C75 C74 C73 118.94(17)
F19 C75 C74 120.08(17)
F19 C75 C76 120.36(17)
C74 C75 C76 119.56(18)
F20 C76 C71 121.34(15)
F20 C76 C75 114.38(16)
C71 C76 C75 124.28(17)
C82 C77 C78 113.10(15)
C82 C77 B2 126.79(15)
C78 C77 B2 119.42(14)
F21 C78 C79 115.56(15)
F21 C78 C77 119.79(15)
C79 C78 C77 124.65(16)
F22 C79 C80 119.79(16)
F22 C79 C78 120.83(16)
C80 C79 C78 119.38(16)
F23 C80 C81 120.56(16)
F23 C80 C79 120.62(17)
C81 C80 C79 118.80(16)
F24 C81 C80 119.63(15)
F24 C81 C82 120.18(16)
C80 C81 C82 120.17(16)
F25 C82 C77 121.63(15)
F25 C82 C81 114.56(14)
C77 C82 C81 123.80(16)
C88 C83 C84 112.97(15)
C88 C83 B2 128.37(15)
C84 C83 B2 118.65(15)
F26 C84 C85 115.72(15)
F26 C84 C83 119.40(14)
C85 C84 C83 124.87(17)
F27 C85 C86 120.17(15)
F27 C85 C84 120.59(17)
C86 C85 C84 119.24(16)
F28 C86 C85 120.39(16)
F28 C86 C87 120.82(18)
C85 C86 C87 118.78(16)
F29 C87 C86 119.38(16)
F29 C87 C88 120.75(16)
C86 C87 C88 119.84(17)
F30 C88 C83 120.70(14)
F30 C88 C87 115.02(16)
C83 C88 C87 124.28(16)
C90 C89 B2 169.94(17)
C89 C90 C91 177.27(18)
C92 C91 C96 118.07(16)
C92 C91 C90 121.66(16)
C96 C91 C90 120.26(17)
C93 C92 C91 120.86(17)
C94 C93 C92 120.44(19)
C93 C94 C95 119.59(18)
C94 C95 C96 120.22(19)
C95 C96 C91 120.80(19)
C89 B2 C71 113.19(15)
C89 B2 C83 108.70(13)
C71 B2 C83 105.94(13)
C89 B2 C77 102.59(13)
C71 B2 C77 112.99(13)
C83 B2 C77 113.54(14)

loop_
_geom_bond_atom_site_label_1
_geom_bond_atom_site_label_2
_geom_bond_distance
C1 C6 1.392(3)
C1 C2 1.399(2)
C1 P1 1.7870(18)
C2 C3 1.377(3)
C3 C4 1.377(3)
C4 C5 1.376(3)
C5 C6 1.383(3)
C7 C12 1.391(2)
C7 C8 1.395(2)
C7 P1 1.7938(16)
C8 C9 1.384(2)
C9 C10 1.379(3)
C10 C11 1.377(3)
C11 C12 1.386(2)
C13 C14 1.395(2)
C13 C18 1.397(2)
C13 P1 1.7895(18)
C14 C15 1.386(3)
C15 C16 1.381(3)
C16 C17 1.386(3)
C17 C18 1.382(3)
C19 N1 1.509(2)
C19 C20 1.519(3)
C19 C21 1.520(3)
C19 C22 1.522(3)
C23 C24 1.389(2)
C23 C28 1.394(2)
C23 B1 1.656(3)
C24 F1 1.3560(18)
C24 C25 1.379(3)
C25 F2 1.347(2)
C25 C26 1.372(2)
C26 F3 1.342(2)
C26 C27 1.375(3)
C27 F4 1.3506(19)
C27 C28 1.374(3)
C28 F5 1.3522(19)
C29 F10 1.3529(19)
C29 C34 1.377(3)
C29 C30 1.390(2)
C30 C31 1.386(2)
C30 B1 1.654(3)
C31 F6 1.353(2)
C31 C32 1.386(3)
C32 F7 1.349(2)
C32 C33 1.366(3)
C33 F8 1.345(2)
C33 C34 1.374(3)
C34 F9 1.347(2)
C35 C40 1.384(2)
C35 C36 1.386(2)
C35 B1 1.655(2)
C36 F11 1.3568(19)
C36 C37 1.381(2)
C37 F12 1.341(2)
C37 C38 1.379(3)
C38 F13 1.3496(18)
C38 C39 1.369(2)
C39 F14 1.3526(18)
C39 C40 1.384(2)
C40 F15 1.3506(18)
C41 C42 1.207(2)
C41 B1 1.598(2)
C42 C43 1.442(2)
C43 C48 1.390(3)
C43 C44 1.403(3)
C44 C45 1.385(3)
C45 C46 1.372(4)
C46 C47 1.375(4)
C47 C48 1.387(3)
C49 C50 1.392(2)
C49 C54 1.401(2)
C49 P2 1.7921(16)
C50 C51 1.387(2)
C51 C52 1.384(3)
C52 C53 1.380(3)
C53 C54 1.388(2)
C55 C60 1.390(2)
C55 C56 1.392(2)
C55 P2 1.7902(16)
C56 C57 1.381(2)
C57 C58 1.388(3)
C58 C59 1.375(3)
C59 C60 1.387(2)
C61 C62 1.395(2)
C61 C66 1.407(2)
C61 P2 1.7911(18)
C62 C63 1.384(3)
C63 C64 1.385(2)
C64 C65 1.385(3)
C65 C66 1.382(2)
C67 N2 1.506(2)
C67 C70 1.519(2)
C67 C69 1.519(3)
C67 C68 1.530(2)
N1 P1 1.6366(15)
N2 P2 1.6221(15)
C71 C76 1.377(3)
C71 C72 1.386(2)
C71 B2 1.651(3)
C72 F16 1.359(2)
C72 C73 1.373(3)
C73 F17 1.349(2)
C73 C74 1.378(3)
C74 F18 1.342(2)
C74 C75 1.369(3)
C75 F19 1.342(2)
C75 C76 1.387(3)
C76 F20 1.355(2)
C77 C82 1.389(2)
C77 C78 1.395(2)
C77 B2 1.664(2)
C78 F21 1.3493(19)
C78 C79 1.379(2)
C79 F22 1.347(2)
C79 C80 1.377(3)
C80 F23 1.3489(19)
C80 C81 1.366(3)
C81 F24 1.3468(19)
C81 C82 1.389(2)
C82 F25 1.3469(19)
C83 C88 1.378(2)
C83 C84 1.391(2)
C83 B2 1.662(2)
C84 F26 1.362(2)
C84 C85 1.383(2)
C85 F27 1.3493(19)
C85 C86 1.367(3)
C86 F28 1.3443(19)
C86 C87 1.375(3)
C87 F29 1.347(2)
C87 C88 1.385(2)
C88 F30 1.3628(19)
C89 C90 1.204(2)
C89 B2 1.597(3)
C90 C91 1.441(2)
C91 C92 1.396(3)
C91 C96 1.396(3)
C92 C93 1.383(2)
C93 C94 1.379(3)
C94 C95 1.384(3)
C95 C96 1.387(3)
